data_4073374
loop_
_publ_author_name
'Kempter, Andreas'
'Gemel, Christian'
'Cadenbach, Thomas'
'Fischer, Roland A.'

_publ_section_title
;
 Nickel Olefin Complexes Supported by GaI(DDP)&#x2020;
;
_journal_issue 17
_journal_name_full Organometallics
_journal_page_first 4257
_journal_paper_doi 10.1021/om700297t
_journal_volume 26
_journal_year 2007
_chemical_formula_sum 'C45 H57 Ga N2 Ni'
_chemical_formula_weight 754.36
_chemical_name_systematic
; 
 ? 
;
_space_group_IT_number 2
_symmetry_cell_setting triclinic
_symmetry_space_group_name_Hall '-P 1'
_symmetry_space_group_name_H-M 'P -1'
_atom_sites_solution_hydrogens geom
_atom_sites_solution_primary direct
_atom_sites_solution_secondary difmap
_audit_creation_method SHELXL-97
_cell_angle_alpha 80.32(5)
_cell_angle_beta 83.78(5)
_cell_angle_gamma 88.80(5)
_cell_formula_units_Z 4
_cell_length_a 9.917(7)
_cell_length_b 19.531(13)
_cell_length_c 21.161(12)
_cell_measurement_reflns_used 200
_cell_measurement_temperature 103(2)
_cell_measurement_theta_max 25
_cell_measurement_theta_min 0
_cell_volume 4016(5)
_computing_cell_refinement
;
CrysAlis RED, Oxford Diffraction Ltd.,
Version 1.170.32 (release 06.06.2003 CrysAlis170 VC++)
(compiled Jun  6 2003,13:53:32)
;
_computing_data_collection
;
CrysAlis CCD, Oxford Diffraction Ltd.,
Version 1.170.32 (release 06.06.2003 CrysAlis170 VC++)
(compiled Jun  6 2003,13:53:32)
;
_computing_data_reduction
;
CrysAlis RED, Oxford Diffraction Ltd.,
Version 1.170.32 (release 06.06.2003 CrysAlis170 VC++)
(compiled Jun  6 2003,13:53:32)
;
_computing_structure_refinement 'SHELXL-97 (Sheldrick, 1997)'
_computing_structure_solution 'SHELXS-97 (Sheldrick, 1990)'
_diffrn_ambient_temperature 103(2)
_diffrn_detector_area_resol_mean 'not measured'
_diffrn_measured_fraction_theta_full 0.983
_diffrn_measured_fraction_theta_max 0.983
_diffrn_measurement_device_type 'multiwire proportional'
_diffrn_measurement_method 'phi and omega scans'
_diffrn_radiation_monochromator graphite
_diffrn_radiation_source 'fine-focus sealed tube'
_diffrn_radiation_type MoK\a
_diffrn_radiation_wavelength 0.71073
_diffrn_reflns_av_R_equivalents 0.1444
_diffrn_reflns_av_sigmaI/netI 0.5604
_diffrn_reflns_limit_h_max 12
_diffrn_reflns_limit_h_min -12
_diffrn_reflns_limit_k_max 23
_diffrn_reflns_limit_k_min -25
_diffrn_reflns_limit_l_max 27
_diffrn_reflns_limit_l_min -25
_diffrn_reflns_number 40289
_diffrn_reflns_theta_full 27.56
_diffrn_reflns_theta_max 27.56
_diffrn_reflns_theta_min 2.96
_diffrn_standards_decay_% 'not measured'
_diffrn_standards_interval_count 'not measured'
_diffrn_standards_interval_time 'not measured'
_diffrn_standards_number 'not measured'
_exptl_absorpt_coefficient_mu 1.171
_exptl_absorpt_correction_T_max 0.90978
_exptl_absorpt_correction_T_min 0.82332
_exptl_absorpt_correction_type numerical
_exptl_absorpt_process_details none
_exptl_crystal_colour orange-yellow
_exptl_crystal_density_diffrn 1.248
_exptl_crystal_density_meas ?
_exptl_crystal_density_method 'not measured'
_exptl_crystal_description octahedral
_exptl_crystal_F_000 1600
_exptl_crystal_size_max 0.1
_exptl_crystal_size_mid 0.1
_exptl_crystal_size_min 0.1
_refine_diff_density_max 0.318
_refine_diff_density_min -0.410
_refine_diff_density_rms 0.072
_refine_ls_extinction_method none
_refine_ls_goodness_of_fit_ref 0.644
_refine_ls_hydrogen_treatment mixed
_refine_ls_matrix_type full
_refine_ls_number_parameters 853
_refine_ls_number_reflns 18245
_refine_ls_number_restraints 0
_refine_ls_restrained_S_all 0.644
_refine_ls_R_factor_all 0.2866
_refine_ls_R_factor_gt 0.0508
_refine_ls_shift/su_max 0.015
_refine_ls_shift/su_mean 0.002
_refine_ls_structure_factor_coef Fsqd
_refine_ls_weighting_details 'calc w=1/[\s^2^(Fo^2^)+(0.0000P)^2^+0.0000P] where P=(Fo^2^+2Fc^2^)/3'
_refine_ls_weighting_scheme calc
_refine_ls_wR_factor_gt 0.0645
_refine_ls_wR_factor_ref 0.1447
_reflns_number_gt 4019
_reflns_number_total 18245
_reflns_threshold_expression >2sigma(I)
_cod_data_source_file om700297t-file003.cif
_cod_data_source_block 3
_cod_depositor_comments
;
The following automatic conversions were performed:

'_exptl_crystal_density_meas' value 'not measured' was changed to '?'
- the value is perceived as not measured.

Automatic conversion script
Id: cif_fix_values 3008 2015-01-20 13:52:24Z robertas 
;
_cod_original_cell_volume 4016(4)
_cod_original_sg_symbol_H-M P-1
_cod_database_code 4073374

loop_
_symmetry_equiv_pos_as_xyz
'x, y, z'
'-x, -y, -z'

loop_
_atom_site_label
_atom_site_type_symbol
_atom_site_fract_x
_atom_site_fract_y
_atom_site_fract_z
_atom_site_U_iso_or_equiv
_atom_site_adp_type
_atom_site_occupancy
_atom_site_symmetry_multiplicity
_atom_site_calc_flag
_atom_site_refinement_flags
Ga1 Ga 0.13709(10) 0.06510(5) 0.23924(4) 0.0167(3) Uani 1 1 d .
Ni1 Ni 0.02768(12) 0.15805(6) 0.27361(5) 0.0189(3) Uani 1 1 d .
C1 C 0.3085(9) -0.0625(5) 0.2570(4) 0.025(3) Uani 1 1 d .
Ga2 Ga 0.47939(11) 0.56446(5) 0.24357(4) 0.0174(3) Uani 1 1 d .
Ni2 Ni 0.57343(12) 0.65534(6) 0.27654(5) 0.0188(3) Uani 1 1 d .
C2 C 0.2993(9) -0.0721(5) 0.1934(4) 0.022(2) Uani 1 1 d .
H2A H 0.3514 -0.1091 0.1794 0.026 Uiso 1 1 calc R
C3 C 0.2226(9) -0.0336(5) 0.1484(4) 0.020(2) Uani 1 1 d .
C4 C 0.4013(10) -0.1120(5) 0.2936(4) 0.040(3) Uani 1 1 d .
H4A H 0.4018 -0.1013 0.3372 0.060 Uiso 1 1 calc R
H4B H 0.4933 -0.1075 0.2713 0.060 Uiso 1 1 calc R
H4C H 0.3693 -0.1597 0.2963 0.060 Uiso 1 1 calc R
C5 C 0.2130(9) -0.0598(5) 0.0858(3) 0.023(2) Uani 1 1 d .
H5A H 0.1564 -0.0281 0.0589 0.035 Uiso 1 1 calc R
H5B H 0.1725 -0.1062 0.0949 0.035 Uiso 1 1 calc R
H5C H 0.3041 -0.0621 0.0630 0.035 Uiso 1 1 calc R
C6 C 0.2399(9) -0.0158(5) 0.3528(4) 0.022(2) Uani 1 1 d .
C7 C 0.3310(9) 0.0235(5) 0.3753(4) 0.021(2) Uani 1 1 d .
C8 C 0.3206(10) 0.0205(5) 0.4429(4) 0.027(3) Uani 1 1 d .
H8A H 0.3800 0.0480 0.4606 0.033 Uiso 1 1 calc R
C9 C 0.2270(10) -0.0210(5) 0.4837(4) 0.025(3) Uani 1 1 d .
H9A H 0.2257 -0.0244 0.5291 0.030 Uiso 1 1 calc R
C10 C 0.1368(10) -0.0568(5) 0.4588(4) 0.029(3) Uani 1 1 d .
H10A H 0.0694 -0.0831 0.4876 0.035 Uiso 1 1 calc R
N11 N 0.2413(7) -0.0135(4) 0.2823(3) 0.0173(18) Uani 1 1 d .
C11 C 0.1379(10) -0.0572(5) 0.3922(4) 0.021(2) Uani 1 1 d .
N12 N 0.1577(7) 0.0236(4) 0.1589(3) 0.0181(19) Uani 1 1 d .
C12 C 0.4385(9) 0.0686(6) 0.3325(4) 0.030(3) Uani 1 1 d .
H12A H 0.4385 0.0578 0.2880 0.036 Uiso 1 1 calc R
C13 C 0.4099(10) 0.1452(5) 0.3286(4) 0.041(3) Uani 1 1 d .
H13A H 0.3191 0.1555 0.3152 0.062 Uiso 1 1 calc R
H13B H 0.4774 0.1716 0.2971 0.062 Uiso 1 1 calc R
H13C H 0.4145 0.1584 0.3710 0.062 Uiso 1 1 calc R
C14 C 0.5804(10) 0.0522(7) 0.3528(5) 0.054(4) Uani 1 1 d .
H14A H 0.5991 0.0025 0.3545 0.081 Uiso 1 1 calc R
H14B H 0.5857 0.0645 0.3955 0.081 Uiso 1 1 calc R
H14C H 0.6476 0.0790 0.3215 0.081 Uiso 1 1 calc R
C15 C 0.0395(9) -0.1003(5) 0.3670(4) 0.023(2) Uani 1 1 d .
H15A H 0.0482 -0.0864 0.3191 0.027 Uiso 1 1 calc R
C16 C 0.0719(10) -0.1779(5) 0.3814(5) 0.039(3) Uani 1 1 d .
H16A H 0.1667 -0.1858 0.3659 0.059 Uiso 1 1 calc R
H16B H 0.0124 -0.2035 0.3596 0.059 Uiso 1 1 calc R
H16C H 0.0572 -0.1941 0.4280 0.059 Uiso 1 1 calc R
C17 C -0.1085(9) -0.0876(5) 0.3920(5) 0.037(3) Uani 1 1 d .
H17A H -0.1288 -0.0378 0.3830 0.056 Uiso 1 1 calc R
H17B H -0.1224 -0.1040 0.4386 0.056 Uiso 1 1 calc R
H17C H -0.1688 -0.1129 0.3703 0.056 Uiso 1 1 calc R
C18 C 0.0929(9) 0.0668(5) 0.1060(4) 0.016(2) Uani 1 1 d .
C19 C 0.1783(10) 0.1133(5) 0.0608(4) 0.022(2) Uani 1 1 d .
C20 C 0.1178(12) 0.1575(5) 0.0154(5) 0.036(3) Uani 1 1 d .
H20A H 0.1721 0.1903 -0.0144 0.043 Uiso 1 1 calc R
C21 C -0.0215(12) 0.1559(6) 0.0113(5) 0.041(3) Uani 1 1 d .
H21A H -0.0615 0.1870 -0.0209 0.049 Uiso 1 1 calc R
N21 N 0.3525(7) 0.4894(4) 0.2848(3) 0.0104(16) Uiso 1 1 d .
N22 N 0.4974(7) 0.5269(4) 0.1618(3) 0.0193(19) Uani 1 1 d .
C22 C -0.1008(10) 0.1083(5) 0.0551(4) 0.023(2) Uani 1 1 d .
H22A H -0.1955 0.1068 0.0520 0.027 Uiso 1 1 calc R
C23 C -0.0454(10) 0.0630(5) 0.1033(4) 0.019(2) Uani 1 1 d .
C24 C 0.3323(11) 0.1131(5) 0.0620(4) 0.029(3) Uani 1 1 d .
H24A H 0.3578 0.0656 0.0831 0.035 Uiso 1 1 calc R
C25 C 0.3730(10) 0.1637(5) 0.1042(4) 0.037(3) Uani 1 1 d .
H25A H 0.4716 0.1621 0.1052 0.056 Uiso 1 1 calc R
H25B H 0.3282 0.1505 0.1481 0.056 Uiso 1 1 calc R
H25C H 0.3454 0.2108 0.0864 0.056 Uiso 1 1 calc R
C26 C 0.4119(11) 0.1263(6) -0.0036(5) 0.058(4) Uani 1 1 d .
H26A H 0.5091 0.1245 0.0011 0.087 Uiso 1 1 calc R
H26B H 0.3885 0.1723 -0.0263 0.087 Uiso 1 1 calc R
H26C H 0.3897 0.0908 -0.0285 0.087 Uiso 1 1 calc R
C27 C -0.1338(10) 0.0090(5) 0.1477(4) 0.025(3) Uani 1 1 d .
H27A H -0.0732 -0.0223 0.1746 0.030 Uiso 1 1 calc R
C28 C -0.2086(10) -0.0350(5) 0.1116(4) 0.039(3) Uani 1 1 d .
H28A H -0.1434 -0.0580 0.0837 0.059 Uiso 1 1 calc R
H28B H -0.2696 -0.0056 0.0851 0.059 Uiso 1 1 calc R
H28C H -0.2616 -0.0701 0.1422 0.059 Uiso 1 1 calc R
C29 C -0.2348(11) 0.0430(6) 0.1938(5) 0.053(3) Uani 1 1 d .
H29A H -0.2891 0.0069 0.2227 0.080 Uiso 1 1 calc R
H29B H -0.2948 0.0746 0.1686 0.080 Uiso 1 1 calc R
H29C H -0.1848 0.0692 0.2193 0.080 Uiso 1 1 calc R
C30 C 0.1104(10) 0.2313(5) 0.2041(4) 0.029(3) Uani 1 1 d .
H30A H 0.1984 0.2503 0.2110 0.034 Uiso 1 1 calc R
H30B H 0.1050 0.2242 0.1592 0.034 Uiso 1 1 calc R
C31 C -0.0045(9) 0.2568(5) 0.2353(4) 0.025(2) Uiso 1 1 d .
H31A H 0.0146 0.2910 0.2635 0.030 Uiso 1 1 calc R
C32 C -0.1394(9) 0.2649(5) 0.2118(4) 0.016(2) Uiso 1 1 d .
C33 C -0.1691(10) 0.2366(5) 0.1593(4) 0.028(3) Uani 1 1 d .
H33A H -0.1005 0.2118 0.1376 0.034 Uiso 1 1 calc R
C34 C -0.2934(13) 0.2433(6) 0.1380(5) 0.048(3) Uani 1 1 d .
H34A H -0.3097 0.2227 0.1020 0.057 Uiso 1 1 calc R
C35 C -0.3970(11) 0.2791(5) 0.1671(4) 0.036(3) Uani 1 1 d .
H35A H -0.4834 0.2840 0.1513 0.043 Uiso 1 1 calc R
C36 C -0.3709(10) 0.3080(5) 0.2203(5) 0.030(3) Uani 1 1 d .
H36A H -0.4408 0.3317 0.2424 0.036 Uiso 1 1 calc R
C37 C -0.2428(10) 0.3021(5) 0.2409(4) 0.025(3) Uani 1 1 d .
H37A H -0.2248 0.3239 0.2760 0.031 Uiso 1 1 calc R
C40 C -0.0600(9) 0.0973(5) 0.3523(4) 0.022(2) Uani 1 1 d .
H40A H -0.1352 0.0675 0.3459 0.026 Uiso 1 1 calc R
H40B H 0.0012 0.0742 0.3833 0.026 Uiso 1 1 calc R
C41 C -0.0917(9) 0.1674(5) 0.3550(4) 0.019(2) Uani 1 1 d .
H41A H -0.1878 0.1806 0.3485 0.023 Uiso 1 1 calc R
C42 C -0.0276(9) 0.2084(5) 0.3941(4) 0.017(2) Uiso 1 1 d .
C43 C -0.0873(9) 0.2712(5) 0.4071(4) 0.024(2) Uani 1 1 d .
H43A H -0.1714 0.2852 0.3912 0.029 Uiso 1 1 calc R
C44 C -0.0268(12) 0.3132(6) 0.4426(4) 0.036(3) Uani 1 1 d .
H44A H -0.0704 0.3549 0.4511 0.043 Uiso 1 1 calc R
C45 C 0.0953(11) 0.2951(6) 0.4655(4) 0.032(3) Uani 1 1 d .
H45A H 0.1378 0.3244 0.4890 0.039 Uiso 1 1 calc R
C46 C 0.1556(10) 0.2330(6) 0.4537(4) 0.034(3) Uani 1 1 d .
H46A H 0.2400 0.2195 0.4695 0.041 Uiso 1 1 calc R
C47 C 0.0944(10) 0.1906(5) 0.4192(4) 0.023(3) Uani 1 1 d .
H47A H 0.1369 0.1480 0.4125 0.028 Uiso 1 1 calc R
C101 C 0.2981(9) 0.4419(5) 0.2575(4) 0.018(2) Uani 1 1 d .
C102 C 0.3419(8) 0.4326(4) 0.1943(3) 0.013(2) Uiso 1 1 d .
H10B H 0.3015 0.3953 0.1797 0.016 Uiso 1 1 calc R
C103 C 0.4380(9) 0.4716(5) 0.1499(4) 0.020(2) Uani 1 1 d .
C104 C 0.1866(9) 0.3960(5) 0.2946(4) 0.029(3) Uiso 1 1 d .
H10C H 0.1662 0.4083 0.3376 0.044 Uiso 1 1 calc R
H10D H 0.2158 0.3474 0.2986 0.044 Uiso 1 1 calc R
H10E H 0.1052 0.4025 0.2718 0.044 Uiso 1 1 calc R
C105 C 0.4756(10) 0.4447(5) 0.0874(4) 0.025(3) Uani 1 1 d .
H10F H 0.5441 0.4752 0.0604 0.038 Uiso 1 1 calc R
H10G H 0.3947 0.4441 0.0647 0.038 Uiso 1 1 calc R
H10H H 0.5123 0.3976 0.0966 0.038 Uiso 1 1 calc R
C106 C 0.3159(9) 0.4876(5) 0.3537(4) 0.017(2) Uani 1 1 d .
C107 C 0.3894(10) 0.4437(5) 0.3973(4) 0.020(2) Uani 1 1 d .
C108 C 0.3496(11) 0.4447(5) 0.4633(4) 0.030(3) Uani 1 1 d .
H10I H 0.3967 0.4162 0.4948 0.036 Uiso 1 1 calc R
C109 C 0.2441(10) 0.4860(5) 0.4836(4) 0.027(3) Uani 1 1 d .
H10J H 0.2189 0.4846 0.5284 0.033 Uiso 1 1 calc R
C110 C 0.1759(9) 0.5286(5) 0.4400(4) 0.025(3) Uani 1 1 d .
H11A H 0.1033 0.5563 0.4548 0.031 Uiso 1 1 calc R
C111 C 0.2114(9) 0.5321(5) 0.3735(4) 0.020(2) Uani 1 1 d .
C112 C 0.5046(9) 0.3993(5) 0.3752(4) 0.023(2) Uani 1 1 d .
H11B H 0.5236 0.4121 0.3273 0.028 Uiso 1 1 calc R
C113 C 0.6329(10) 0.4110(5) 0.4049(5) 0.035(3) Uani 1 1 d .
H11C H 0.6561 0.4604 0.3954 0.052 Uiso 1 1 calc R
H11D H 0.7073 0.3839 0.3868 0.052 Uiso 1 1 calc R
H11E H 0.6182 0.3961 0.4517 0.052 Uiso 1 1 calc R
C114 C 0.4698(10) 0.3218(6) 0.3912(5) 0.041(3) Uani 1 1 d .
H11F H 0.3876 0.3134 0.3718 0.062 Uiso 1 1 calc R
H11G H 0.4541 0.3078 0.4381 0.062 Uiso 1 1 calc R
H11H H 0.5452 0.2948 0.3740 0.062 Uiso 1 1 calc R
C115 C 0.1317(9) 0.5808(5) 0.3255(4) 0.020(2) Uani 1 1 d .
H11I H 0.1639 0.5719 0.2812 0.024 Uiso 1 1 calc R
C116 C 0.1604(10) 0.6556(5) 0.3280(5) 0.042(3) Uani 1 1 d .
H11J H 0.1109 0.6857 0.2964 0.063 Uiso 1 1 calc R
H11K H 0.2579 0.6644 0.3178 0.063 Uiso 1 1 calc R
H11L H 0.1311 0.6655 0.3713 0.063 Uiso 1 1 calc R
C117 C -0.0186(10) 0.5658(6) 0.3376(5) 0.048(3) Uani 1 1 d .
H11M H -0.0661 0.5965 0.3056 0.072 Uiso 1 1 calc R
H11N H -0.0527 0.5738 0.3809 0.072 Uiso 1 1 calc R
H11O H -0.0344 0.5173 0.3340 0.072 Uiso 1 1 calc R
C118 C 0.5866(9) 0.5674(5) 0.1086(4) 0.023(2) Uani 1 1 d .
C119 C 0.7222(10) 0.5483(5) 0.0998(4) 0.021(2) Uani 1 1 d .
C120 C 0.8046(10) 0.5884(5) 0.0508(4) 0.027(3) Uani 1 1 d .
H12B H 0.8975 0.5764 0.0426 0.032 Uiso 1 1 calc R
C121 C 0.7507(11) 0.6467(5) 0.0133(4) 0.031(3) Uani 1 1 d .
H12C H 0.8079 0.6745 -0.0197 0.037 Uiso 1 1 calc R
C122 C 0.6162(11) 0.6639(5) 0.0240(4) 0.030(3) Uani 1 1 d .
H12D H 0.5817 0.7029 -0.0028 0.036 Uiso 1 1 calc R
C123 C 0.5282(10) 0.6260(5) 0.0729(4) 0.022(2) Uani 1 1 d .
C124 C 0.7859(9) 0.4881(5) 0.1408(4) 0.024(2) Uani 1 1 d .
H12E H 0.7102 0.4563 0.1616 0.029 Uiso 1 1 calc R
C125 C 0.8868(11) 0.4446(5) 0.1032(4) 0.042(3) Uani 1 1 d .
H12F H 0.8431 0.4296 0.0685 0.063 Uiso 1 1 calc R
H12G H 0.9151 0.4038 0.1325 0.063 Uiso 1 1 calc R
H12H H 0.9665 0.4729 0.0847 0.063 Uiso 1 1 calc R
C126 C 0.8525(11) 0.5117(5) 0.1960(4) 0.046(3) Uani 1 1 d .
H12I H 0.7872 0.5389 0.2197 0.069 Uiso 1 1 calc R
H12J H 0.9320 0.5403 0.1780 0.069 Uiso 1 1 calc R
H12K H 0.8807 0.4708 0.2252 0.069 Uiso 1 1 calc R
C127 C 0.3828(10) 0.6451(5) 0.0833(4) 0.026(3) Uani 1 1 d .
H12L H 0.3576 0.6368 0.1310 0.031 Uiso 1 1 calc R
C128 C 0.2884(10) 0.5996(6) 0.0553(4) 0.045(3) Uani 1 1 d .
H12M H 0.3065 0.5505 0.0711 0.068 Uiso 1 1 calc R
H12N H 0.3045 0.6087 0.0081 0.068 Uiso 1 1 calc R
H12O H 0.1938 0.6105 0.0687 0.068 Uiso 1 1 calc R
C129 C 0.3519(10) 0.7223(5) 0.0593(4) 0.036(3) Uani 1 1 d .
H12P H 0.4103 0.7516 0.0780 0.054 Uiso 1 1 calc R
H12Q H 0.2566 0.7321 0.0723 0.054 Uiso 1 1 calc R
H12R H 0.3692 0.7321 0.0121 0.054 Uiso 1 1 calc R
C130 C 0.6244(10) 0.5963(5) 0.3562(4) 0.030(3) Uani 1 1 d .
H13D H 0.5489 0.5750 0.3873 0.036 Uiso 1 1 calc R
H13E H 0.7031 0.5650 0.3511 0.036 Uiso 1 1 calc R
C131 C 0.6534(9) 0.6660(5) 0.3575(4) 0.018(2) Uani 1 1 d .
H13F H 0.7523 0.6773 0.3510 0.022 Uiso 1 1 calc R
C132 C 0.5701(9) 0.7108(5) 0.3956(4) 0.017(2) Uani 1 1 d .
C133 C 0.4383(9) 0.6967(6) 0.4194(4) 0.024(3) Uani 1 1 d .
H13G H 0.3978 0.6554 0.4122 0.029 Uiso 1 1 calc R
C134 C 0.3622(11) 0.7410(6) 0.4537(4) 0.034(3) Uani 1 1 d .
H13H H 0.2708 0.7300 0.4702 0.041 Uiso 1 1 calc R
C135 C 0.4193(11) 0.8008(6) 0.4638(4) 0.036(3) Uani 1 1 d .
H13I H 0.3672 0.8318 0.4869 0.043 Uiso 1 1 calc R
C136 C 0.5513(11) 0.8162(5) 0.4408(4) 0.028(3) Uani 1 1 d .
H13J H 0.5907 0.8575 0.4486 0.034 Uiso 1 1 calc R
C137 C 0.6291(9) 0.7716(5) 0.4058(4) 0.022(2) Uani 1 1 d .
H13K H 0.7204 0.7827 0.3893 0.026 Uiso 1 1 calc R
C140 C 0.5284(10) 0.7248(5) 0.2021(4) 0.030(3) Uani 1 1 d .
H14D H 0.5597 0.7143 0.1587 0.036 Uiso 1 1 calc R
H14E H 0.4363 0.7453 0.2053 0.036 Uiso 1 1 calc R
C141 C 0.6251(10) 0.7527(5) 0.2343(4) 0.022(2) Uani 1 1 d .
H14F H 0.5884 0.7893 0.2594 0.027 Uiso 1 1 calc R
C142 C 0.7681(10) 0.7591(5) 0.2130(4) 0.022(2) Uani 1 1 d .
C143 C 0.8479(11) 0.8041(5) 0.2341(4) 0.029(3) Uani 1 1 d .
H14G H 0.8075 0.8335 0.2624 0.034 Uiso 1 1 calc R
C144 C 0.9886(11) 0.8089(6) 0.2155(4) 0.039(3) Uani 1 1 d .
H14H H 1.0415 0.8404 0.2320 0.047 Uiso 1 1 calc R
C145 C 1.0489(12) 0.7686(6) 0.1740(4) 0.039(3) Uani 1 1 d .
H14I H 1.1435 0.7723 0.1608 0.047 Uiso 1 1 calc R
C146 C 0.9715(12) 0.7225(5) 0.1513(4) 0.040(3) Uani 1 1 d .
H14J H 1.0134 0.6940 0.1225 0.048 Uiso 1 1 calc R
C147 C 0.8332(11) 0.7169(5) 0.1697(4) 0.027(3) Uani 1 1 d .
H14K H 0.7813 0.6849 0.1533 0.033 Uiso 1 1 calc R

loop_
_atom_site_aniso_label
_atom_site_aniso_U_11
_atom_site_aniso_U_22
_atom_site_aniso_U_33
_atom_site_aniso_U_23
_atom_site_aniso_U_13
_atom_site_aniso_U_12
Ga1 0.0172(7) 0.0178(7) 0.0160(6) -0.0051(5) -0.0017(5) 0.0009(5)
Ni1 0.0200(8) 0.0185(8) 0.0187(7) -0.0035(6) -0.0040(5) -0.0008(6)
C1 0.022(6) 0.029(7) 0.023(6) 0.000(5) -0.001(5) 0.006(5)
Ga2 0.0229(7) 0.0172(7) 0.0123(6) -0.0036(5) -0.0007(5) -0.0035(5)
Ni2 0.0236(8) 0.0162(8) 0.0166(7) -0.0031(6) -0.0005(5) -0.0024(6)
C2 0.024(6) 0.020(6) 0.022(5) -0.003(5) -0.002(4) 0.011(5)
C3 0.018(6) 0.024(7) 0.019(5) -0.013(5) 0.010(4) -0.015(5)
C4 0.033(7) 0.052(8) 0.035(6) -0.012(6) -0.002(5) 0.032(6)
C5 0.042(7) 0.020(6) 0.008(5) -0.005(4) -0.001(4) -0.003(5)
C6 0.010(6) 0.028(7) 0.029(6) -0.007(5) -0.004(4) 0.003(5)
C7 0.012(6) 0.031(7) 0.018(5) -0.002(5) -0.002(4) 0.008(5)
C8 0.039(7) 0.022(7) 0.026(6) -0.013(5) -0.018(5) 0.014(5)
C9 0.032(7) 0.036(7) 0.006(5) 0.000(5) -0.004(4) 0.005(5)
C10 0.039(7) 0.024(7) 0.024(6) -0.003(5) -0.004(5) 0.004(5)
N11 0.013(5) 0.026(5) 0.016(4) -0.009(4) -0.007(3) 0.010(4)
C11 0.032(7) 0.011(6) 0.020(5) -0.004(4) -0.002(4) 0.003(5)
N12 0.023(5) 0.020(5) 0.009(4) 0.000(4) 0.004(3) -0.007(4)
C12 0.022(6) 0.040(8) 0.033(6) -0.016(5) -0.003(5) -0.005(5)
C13 0.039(8) 0.039(8) 0.045(7) -0.009(6) 0.000(5) -0.006(6)
C14 0.016(7) 0.105(12) 0.044(7) -0.021(7) -0.004(5) -0.005(7)
C15 0.029(6) 0.020(6) 0.019(5) -0.003(5) 0.000(4) -0.002(5)
C16 0.037(7) 0.026(7) 0.054(7) -0.007(6) -0.002(6) 0.002(6)
C17 0.024(7) 0.027(7) 0.066(7) -0.020(6) -0.012(6) 0.005(5)
C18 0.022(6) 0.024(6) 0.005(5) -0.009(4) -0.001(4) 0.002(5)
C19 0.037(7) 0.015(6) 0.014(5) -0.004(4) -0.001(5) -0.007(5)
C20 0.062(9) 0.020(7) 0.024(6) 0.000(5) 0.001(6) -0.003(6)
C21 0.061(9) 0.037(8) 0.026(6) -0.007(6) -0.007(6) 0.011(7)
N22 0.027(5) 0.017(5) 0.017(4) -0.011(4) -0.001(4) 0.000(4)
C22 0.037(7) 0.015(6) 0.023(6) -0.014(5) -0.016(5) 0.002(5)
C23 0.030(7) 0.008(6) 0.021(6) -0.007(4) 0.004(5) -0.004(5)
C24 0.057(8) 0.013(6) 0.019(6) -0.007(5) 0.007(5) -0.010(5)
C25 0.034(7) 0.043(8) 0.037(6) -0.015(6) 0.001(5) -0.013(6)
C26 0.060(9) 0.068(10) 0.050(7) -0.034(7) 0.022(6) -0.038(7)
C27 0.029(7) 0.034(7) 0.012(5) 0.001(5) -0.006(4) -0.002(5)
C28 0.048(8) 0.029(7) 0.040(6) -0.001(5) -0.006(6) -0.016(6)
C29 0.063(9) 0.044(8) 0.053(7) -0.010(6) -0.002(6) -0.027(7)
C30 0.033(7) 0.027(7) 0.026(6) -0.001(5) -0.005(5) -0.004(5)
C33 0.038(7) 0.016(6) 0.037(6) -0.013(5) -0.018(5) 0.011(5)
C34 0.076(10) 0.043(8) 0.031(7) -0.016(6) -0.027(7) 0.019(7)
C35 0.042(8) 0.031(8) 0.035(7) -0.003(6) -0.020(6) 0.011(6)
C36 0.032(7) 0.017(7) 0.042(7) -0.007(5) -0.011(5) 0.008(5)
C37 0.041(7) 0.021(6) 0.017(5) -0.004(4) -0.015(5) 0.004(5)
C40 0.021(6) 0.019(6) 0.020(5) 0.012(5) 0.000(4) -0.005(5)
C41 0.013(5) 0.017(6) 0.026(5) 0.001(5) 0.001(4) 0.000(4)
C43 0.021(6) 0.032(7) 0.020(5) 0.000(5) -0.005(4) -0.002(5)
C44 0.056(9) 0.031(8) 0.015(6) 0.003(5) 0.009(5) 0.001(6)
C45 0.043(8) 0.032(8) 0.023(6) -0.006(5) 0.000(5) -0.010(6)
C46 0.024(7) 0.049(8) 0.024(6) 0.015(6) -0.010(5) 0.002(6)
C47 0.038(7) 0.011(6) 0.020(6) 0.001(5) -0.008(5) 0.004(5)
C101 0.019(6) 0.015(6) 0.019(5) 0.001(4) -0.002(4) -0.001(4)
C103 0.023(6) 0.023(6) 0.016(5) -0.011(4) -0.003(4) 0.006(5)
C105 0.044(7) 0.011(6) 0.022(6) -0.007(4) 0.002(5) -0.001(5)
C106 0.012(5) 0.021(6) 0.020(5) -0.010(4) 0.001(4) -0.005(4)
C107 0.037(7) 0.017(6) 0.008(5) -0.002(4) -0.007(4) -0.011(5)
C108 0.040(7) 0.022(7) 0.024(6) 0.011(5) -0.006(5) -0.007(5)
C109 0.042(7) 0.032(7) 0.006(5) 0.000(5) 0.006(5) -0.010(6)
C110 0.029(6) 0.031(7) 0.019(5) -0.018(5) 0.005(5) 0.015(5)
C111 0.021(6) 0.022(6) 0.017(5) 0.000(5) -0.003(4) -0.004(5)
C112 0.022(6) 0.021(7) 0.021(5) 0.007(5) 0.006(4) -0.003(5)
C113 0.035(7) 0.005(6) 0.064(7) -0.002(5) -0.006(6) -0.011(5)
C114 0.025(7) 0.052(9) 0.046(7) -0.005(6) -0.005(5) -0.003(6)
C115 0.019(6) 0.033(7) 0.011(5) -0.012(4) 0.000(4) 0.013(5)
C116 0.039(8) 0.034(8) 0.051(7) 0.006(6) -0.018(6) 0.012(6)
C117 0.039(8) 0.056(9) 0.053(7) -0.017(6) -0.008(6) -0.006(6)
C118 0.012(6) 0.032(7) 0.024(6) -0.011(5) 0.010(4) -0.010(5)
C119 0.041(7) 0.003(5) 0.017(5) -0.003(4) 0.005(5) 0.001(5)
C120 0.025(7) 0.019(7) 0.037(6) -0.010(5) 0.004(5) 0.000(5)
C121 0.052(8) 0.026(7) 0.012(5) -0.006(5) 0.017(5) -0.013(6)
C122 0.050(8) 0.022(7) 0.017(6) -0.005(5) 0.001(5) 0.007(6)
C123 0.043(7) 0.009(6) 0.017(5) -0.007(4) -0.003(5) -0.004(5)
C124 0.024(6) 0.018(6) 0.027(6) 0.000(5) 0.004(5) -0.006(5)
C125 0.050(8) 0.036(8) 0.038(6) -0.004(5) -0.001(6) 0.002(6)
C126 0.065(9) 0.039(8) 0.035(7) -0.003(6) -0.016(6) 0.010(7)
C127 0.030(7) 0.033(7) 0.018(5) -0.014(5) -0.004(5) 0.003(5)
C128 0.028(7) 0.069(10) 0.042(7) -0.017(6) -0.002(5) 0.000(6)
C129 0.046(8) 0.032(7) 0.027(6) 0.001(5) -0.002(5) 0.018(6)
C130 0.021(6) 0.041(8) 0.029(6) -0.010(5) -0.004(5) 0.000(5)
C131 0.016(6) 0.004(5) 0.035(6) 0.002(4) -0.012(4) 0.002(4)
C132 0.011(6) 0.022(6) 0.018(5) -0.002(4) 0.000(4) -0.004(5)
C133 0.016(6) 0.035(7) 0.020(6) 0.001(5) -0.009(4) -0.006(5)
C134 0.037(7) 0.028(7) 0.034(6) 0.003(5) -0.003(5) 0.002(6)
C135 0.037(8) 0.043(8) 0.027(6) -0.003(6) -0.004(5) 0.027(6)
C136 0.056(8) 0.018(7) 0.012(5) 0.004(5) -0.021(5) 0.004(6)
C137 0.013(6) 0.027(7) 0.024(6) 0.005(5) -0.005(4) -0.001(5)
C140 0.028(7) 0.018(6) 0.048(7) -0.016(5) -0.005(5) 0.009(5)
C141 0.043(7) 0.007(6) 0.019(5) -0.006(4) -0.003(5) 0.004(5)
C142 0.020(6) 0.034(7) 0.011(5) 0.000(5) 0.000(4) -0.001(5)
C143 0.047(8) 0.012(6) 0.025(6) -0.005(5) 0.000(5) 0.003(5)
C144 0.044(8) 0.044(8) 0.028(6) 0.005(6) -0.009(6) -0.026(6)
C145 0.049(8) 0.049(9) 0.017(6) -0.004(6) 0.014(5) -0.007(7)
C146 0.058(9) 0.026(7) 0.038(7) -0.024(5) 0.022(6) -0.017(6)
C147 0.045(8) 0.016(6) 0.019(5) 0.000(5) 0.002(5) 0.001(5)

loop_
_atom_type_symbol
_atom_type_description
_atom_type_scat_dispersion_real
_atom_type_scat_dispersion_imag
_atom_type_scat_source
C C 0.0033 0.0016 'International Tables Vol C Tables 4.2.6.8 and 6.1.1.4'
H H 0.0000 0.0000 'International Tables Vol C Tables 4.2.6.8 and 6.1.1.4'
N N 0.0061 0.0033 'International Tables Vol C Tables 4.2.6.8 and 6.1.1.4'
Ni Ni 0.3393 1.1124 'International Tables Vol C Tables 4.2.6.8 and 6.1.1.4'
Ga Ga 0.2307 1.6083 'International Tables Vol C Tables 4.2.6.8 and 6.1.1.4'

loop_
_geom_angle_atom_site_label_1
_geom_angle_atom_site_label_2
_geom_angle_atom_site_label_3
_geom_angle
N11 Ga1 N12 89.6(3)
N11 Ga1 Ni1 133.5(2)
N12 Ga1 Ni1 136.7(2)
C30 Ni1 C31 40.5(3)
C30 Ni1 C40 170.4(4)
C31 Ni1 C40 131.9(4)
C30 Ni1 C41 129.8(4)
C31 Ni1 C41 92.0(4)
C40 Ni1 C41 41.0(3)
C30 Ni1 Ga1 97.6(3)
C31 Ni1 Ga1 135.8(3)
C40 Ni1 Ga1 91.2(3)
C41 Ni1 Ga1 132.0(3)
N11 C1 C2 122.2(8)
N11 C1 C4 122.6(8)
C2 C1 C4 115.2(9)
N21 Ga2 N22 91.1(3)
N21 Ga2 Ni2 134.9(2)
N22 Ga2 Ni2 134.0(2)
C140 Ni2 C130 172.5(4)
C140 Ni2 C131 131.5(4)
C130 Ni2 C131 41.1(3)
C140 Ni2 C141 41.1(3)
C130 Ni2 C141 132.1(4)
C131 Ni2 C141 92.3(4)
C140 Ni2 Ga2 95.1(3)
C130 Ni2 Ga2 92.2(3)
C131 Ni2 Ga2 133.1(3)
C141 Ni2 Ga2 134.4(3)
C3 C2 C1 127.6(9)
N12 C3 C2 122.5(8)
N12 C3 C5 119.4(8)
C2 C3 C5 118.1(9)
C7 C6 C11 124.4(8)
C7 C6 N11 119.4(8)
C11 C6 N11 116.2(8)
C6 C7 C8 116.2(9)
C6 C7 C12 124.1(8)
C8 C7 C12 119.7(9)
C9 C8 C7 121.7(9)
C10 C9 C8 119.5(9)
C9 C10 C11 123.1(9)
C1 N11 C6 117.4(7)
C1 N11 Ga1 128.8(6)
C6 N11 Ga1 113.9(6)
C10 C11 C6 114.8(9)
C10 C11 C15 121.3(9)
C6 C11 C15 123.9(8)
C3 N12 C18 119.7(7)
C3 N12 Ga1 128.3(6)
C18 N12 Ga1 112.0(6)
C13 C12 C7 113.1(8)
C13 C12 C14 109.9(9)
C7 C12 C14 112.1(8)
C11 C15 C16 112.2(8)
C11 C15 C17 112.9(8)
C16 C15 C17 109.6(8)
C23 C18 C19 122.7(8)
C23 C18 N12 120.4(8)
C19 C18 N12 116.9(8)
C20 C19 C18 117.3(9)
C20 C19 C24 121.0(9)
C18 C19 C24 121.7(8)
C19 C20 C21 121.9(10)
C22 C21 C20 119.1(10)
C101 N21 C106 117.5(7)
C101 N21 Ga2 128.0(5)
C106 N21 Ga2 114.5(5)
C103 N22 C118 117.7(7)
C103 N22 Ga2 127.3(6)
C118 N22 Ga2 115.0(6)
C23 C22 C21 121.7(10)
C18 C23 C22 117.3(8)
C18 C23 C27 122.4(8)
C22 C23 C27 120.1(9)
C26 C24 C25 111.0(8)
C26 C24 C19 114.4(8)
C25 C24 C19 110.5(8)
C28 C27 C23 112.4(7)
C28 C27 C29 109.9(8)
C23 C27 C29 111.2(9)
C31 C30 Ni1 70.0(5)
C30 C31 C32 126.1(9)
C30 C31 Ni1 69.5(5)
C32 C31 Ni1 110.5(6)
C33 C32 C37 116.8(9)
C33 C32 C31 121.6(9)
C37 C32 C31 121.7(8)
C34 C33 C32 121.7(10)
C33 C34 C35 122.0(10)
C34 C35 C36 117.8(10)
C37 C36 C35 119.8(10)
C36 C37 C32 121.8(9)
C41 C40 Ni1 70.0(5)
C40 C41 C42 123.8(8)
C40 C41 Ni1 69.0(5)
C42 C41 Ni1 111.6(6)
C47 C42 C43 116.4(9)
C47 C42 C41 123.7(9)
C43 C42 C41 119.9(9)
C44 C43 C42 121.7(10)
C45 C44 C43 120.8(11)
C44 C45 C46 118.5(10)
C47 C46 C45 120.8(10)
C46 C47 C42 121.8(10)
N21 C101 C102 121.8(8)
N21 C101 C104 119.9(8)
C102 C101 C104 118.3(8)
C101 C102 C103 128.0(8)
N22 C103 C102 123.2(8)
N22 C103 C105 120.7(8)
C102 C103 C105 116.1(9)
C107 C106 C111 122.9(8)
C107 C106 N21 118.6(8)
C111 C106 N21 118.5(7)
C106 C107 C108 115.8(9)
C106 C107 C112 122.2(8)
C108 C107 C112 122.0(8)
C109 C108 C107 121.9(9)
C110 C109 C108 120.8(8)
C109 C110 C111 120.9(9)
C110 C111 C106 117.6(8)
C110 C111 C115 119.6(8)
C106 C111 C115 122.8(7)
C107 C112 C113 111.9(9)
C107 C112 C114 111.9(8)
C113 C112 C114 108.5(7)
C116 C115 C117 111.3(8)
C116 C115 C111 110.6(7)
C117 C115 C111 111.4(8)
C119 C118 C123 124.7(9)
C119 C118 N22 118.5(8)
C123 C118 N22 116.6(8)
C120 C119 C118 117.4(8)
C120 C119 C124 118.1(9)
C118 C119 C124 124.4(8)
C119 C120 C121 120.0(9)
C122 C121 C120 120.6(9)
C121 C122 C123 122.2(9)
C122 C123 C118 115.1(9)
C122 C123 C127 121.4(9)
C118 C123 C127 123.5(8)
C119 C124 C126 111.7(8)
C119 C124 C125 114.8(7)
C126 C124 C125 110.2(8)
C123 C127 C128 113.5(8)
C123 C127 C129 114.2(8)
C128 C127 C129 109.2(8)
C131 C130 Ni2 70.4(5)
C130 C131 C132 124.5(9)
C130 C131 Ni2 68.5(5)
C132 C131 Ni2 112.2(6)
C133 C132 C137 119.2(10)
C133 C132 C131 123.3(10)
C137 C132 C131 117.5(9)
C132 C133 C134 121.6(11)
C135 C134 C133 119.5(11)
C136 C135 C134 120.2(11)
C135 C136 C137 120.6(10)
C132 C137 C136 118.9(9)
C141 C140 Ni2 70.6(5)
C140 C141 C142 125.3(9)
C140 C141 Ni2 68.3(5)
C142 C141 Ni2 112.3(7)
C143 C142 C147 116.7(9)
C143 C142 C141 121.9(9)
C147 C142 C141 121.4(10)
C142 C143 C144 122.3(10)
C145 C144 C143 120.3(11)
C144 C145 C146 119.2(11)
C145 C146 C147 121.0(10)
C146 C147 C142 120.5(10)

loop_
_geom_bond_atom_site_label_1
_geom_bond_atom_site_label_2
_geom_bond_distance
Ga1 N11 1.980(7)
Ga1 N12 1.993(7)
Ga1 Ni1 2.279(2)
Ni1 C30 1.990(9)
Ni1 C31 1.996(9)
Ni1 C40 1.999(8)
Ni1 C41 2.013(8)
C1 N11 1.311(11)
C1 C2 1.401(11)
C1 C4 1.499(11)
Ga2 N21 1.975(7)
Ga2 N22 1.980(7)
Ga2 Ni2 2.266(2)
Ni2 C140 1.982(9)
Ni2 C130 1.983(9)
Ni2 C131 2.006(8)
Ni2 C141 2.011(9)
C2 C3 1.394(11)
C3 N12 1.317(11)
C3 C5 1.511(11)
C6 C7 1.370(12)
C6 C11 1.413(11)
C6 N11 1.483(10)
C7 C8 1.415(11)
C7 C12 1.514(12)
C8 C9 1.373(12)
C9 C10 1.348(12)
C10 C11 1.409(11)
C11 C15 1.498(12)
N12 C18 1.481(10)
C12 C13 1.507(13)
C12 C14 1.528(12)
C15 C16 1.529(12)
C15 C17 1.535(11)
C18 C23 1.383(12)
C18 C19 1.422(11)
C19 C20 1.361(12)
C19 C24 1.529(13)
C20 C21 1.395(13)
C21 C22 1.387(13)
N21 C101 1.324(10)
N21 C106 1.459(10)
N22 C103 1.315(10)
N22 C118 1.480(10)
C22 C23 1.387(11)
C23 C27 1.513(12)
C24 C26 1.507(11)
C24 C25 1.525(12)
C27 C28 1.498(12)
C27 C29 1.540(13)
C30 C31 1.381(11)
C31 C32 1.474(11)
C32 C33 1.382(11)
C32 C37 1.392(11)
C33 C34 1.354(13)
C34 C35 1.379(13)
C35 C36 1.391(13)
C36 C37 1.385(11)
C40 C41 1.406(12)
C41 C42 1.447(12)
C42 C47 1.388(11)
C42 C43 1.407(12)
C43 C44 1.385(13)
C44 C45 1.370(13)
C45 C46 1.390(13)
C46 C47 1.381(13)
C101 C102 1.401(10)
C101 C104 1.503(11)
C102 C103 1.401(11)
C103 C105 1.511(11)
C106 C107 1.404(11)
C106 C111 1.413(12)
C107 C108 1.415(12)
C107 C112 1.501(12)
C108 C109 1.382(13)
C109 C110 1.361(11)
C110 C111 1.403(11)
C111 C115 1.542(11)
C112 C113 1.515(12)
C112 C114 1.533(13)
C115 C116 1.506(13)
C115 C117 1.511(12)
C118 C119 1.388(12)
C118 C123 1.411(12)
C119 C120 1.388(11)
C119 C124 1.510(12)
C120 C121 1.405(12)
C121 C122 1.373(12)
C122 C123 1.398(12)
C123 C127 1.484(12)
C124 C126 1.539(12)
C124 C125 1.542(12)
C127 C128 1.533(12)
C127 C129 1.544(12)
C130 C131 1.401(12)
C131 C132 1.471(12)
C132 C133 1.365(11)
C132 C137 1.394(12)
C133 C134 1.383(13)
C134 C135 1.367(14)
C135 C136 1.367(13)
C136 C137 1.402(12)
C140 C141 1.403(12)
C141 C142 1.442(12)
C142 C143 1.355(12)
C142 C147 1.428(12)
C143 C144 1.409(12)
C144 C145 1.359(14)
C145 C146 1.374(13)
C146 C147 1.386(13)

loop_
_geom_torsion_atom_site_label_1
_geom_torsion_atom_site_label_2
_geom_torsion_atom_site_label_3
_geom_torsion_atom_site_label_4
_geom_torsion
N11 Ga1 Ni1 C30 129.7(4)
N12 Ga1 Ni1 C30 -56.4(4)
N11 Ga1 Ni1 C31 145.3(5)
N12 Ga1 Ni1 C31 -40.8(5)
N11 Ga1 Ni1 C40 -46.2(4)
N12 Ga1 Ni1 C40 127.7(4)
N11 Ga1 Ni1 C41 -41.7(5)
N12 Ga1 Ni1 C41 132.2(5)
N21 Ga2 Ni2 C140 -131.2(4)
N22 Ga2 Ni2 C140 51.3(4)
N21 Ga2 Ni2 C130 47.3(4)
N22 Ga2 Ni2 C130 -130.2(4)
N21 Ga2 Ni2 C131 42.0(5)
N22 Ga2 Ni2 C131 -135.5(5)
N21 Ga2 Ni2 C141 -144.9(5)
N22 Ga2 Ni2 C141 37.6(5)
N11 C1 C2 C3 0.3(16)
C4 C1 C2 C3 -179.3(9)
C1 C2 C3 N12 7.6(15)
C1 C2 C3 C5 -171.5(9)
C11 C6 C7 C8 0.8(14)
N11 C6 C7 C8 177.9(7)
C11 C6 C7 C12 -179.0(9)
N11 C6 C7 C12 -2.0(14)
C6 C7 C8 C9 1.8(13)
C12 C7 C8 C9 -178.4(9)
C7 C8 C9 C10 -4.0(14)
C8 C9 C10 C11 3.7(15)
C2 C1 N11 C6 169.6(8)
C4 C1 N11 C6 -10.8(14)
C2 C1 N11 Ga1 -9.8(14)
C4 C1 N11 Ga1 169.8(7)
C7 C6 N11 C1 96.4(11)
C11 C6 N11 C1 -86.3(11)
C7 C6 N11 Ga1 -84.1(9)
C11 C6 N11 Ga1 93.2(8)
N12 Ga1 N11 C1 9.1(9)
Ni1 Ga1 N11 C1 -175.1(7)
N12 Ga1 N11 C6 -170.4(6)
Ni1 Ga1 N11 C6 5.5(7)
C9 C10 C11 C6 -1.1(14)
C9 C10 C11 C15 177.3(9)
C7 C6 C11 C10 -1.2(14)
N11 C6 C11 C10 -178.3(8)
C7 C6 C11 C15 -179.6(9)
N11 C6 C11 C15 3.3(13)
C2 C3 N12 C18 172.2(8)
C5 C3 N12 C18 -8.7(12)
C2 C3 N12 Ga1 -5.6(13)
C5 C3 N12 Ga1 173.5(6)
N11 Ga1 N12 C3 -1.4(8)
Ni1 Ga1 N12 C3 -177.0(6)
N11 Ga1 N12 C18 -179.2(6)
Ni1 Ga1 N12 C18 5.2(7)
C6 C7 C12 C13 108.9(11)
C8 C7 C12 C13 -71.0(11)
C6 C7 C12 C14 -126.2(10)
C8 C7 C12 C14 53.9(12)
C10 C11 C15 C16 -71.9(11)
C6 C11 C15 C16 106.4(10)
C10 C11 C15 C17 52.6(11)
C6 C11 C15 C17 -129.1(9)
C3 N12 C18 C23 100.8(10)
Ga1 N12 C18 C23 -81.1(9)
C3 N12 C18 C19 -81.6(11)
Ga1 N12 C18 C19 96.5(8)
C23 C18 C19 C20 3.1(14)
N12 C18 C19 C20 -174.4(8)
C23 C18 C19 C24 -175.7(9)
N12 C18 C19 C24 6.8(13)
C18 C19 C20 C21 -2.3(14)
C24 C19 C20 C21 176.5(9)
C19 C20 C21 C22 0.4(16)
N22 Ga2 N21 C101 -7.3(7)
Ni2 Ga2 N21 C101 174.5(6)
N22 Ga2 N21 C106 173.0(6)
Ni2 Ga2 N21 C106 -5.2(7)
N21 Ga2 N22 C103 -0.3(8)
Ni2 Ga2 N22 C103 178.0(6)
N21 Ga2 N22 C118 178.7(6)
Ni2 Ga2 N22 C118 -3.1(8)
C20 C21 C22 C23 0.9(15)
C19 C18 C23 C22 -1.8(13)
N12 C18 C23 C22 175.6(8)
C19 C18 C23 C27 174.4(9)
N12 C18 C23 C27 -8.2(13)
C21 C22 C23 C18 -0.2(13)
C21 C22 C23 C27 -176.5(9)
C20 C19 C24 C26 -35.9(13)
C18 C19 C24 C26 142.8(9)
C20 C19 C24 C25 90.3(10)
C18 C19 C24 C25 -91.0(11)
C18 C23 C27 C28 -122.3(10)
C22 C23 C27 C28 53.8(12)
C18 C23 C27 C29 113.9(10)
C22 C23 C27 C29 -69.9(11)
C40 Ni1 C30 C31 -42(3)
C41 Ni1 C30 C31 -25.1(8)
Ga1 Ni1 C30 C31 163.2(5)
Ni1 C30 C31 C32 -101.0(9)
C40 Ni1 C31 C30 171.3(6)
C41 Ni1 C31 C30 161.0(6)
Ga1 Ni1 C31 C30 -24.3(7)
C30 Ni1 C31 C32 122.1(9)
C40 Ni1 C31 C32 -66.5(8)
C41 Ni1 C31 C32 -76.9(7)
Ga1 Ni1 C31 C32 97.8(7)
C30 C31 C32 C33 10.6(14)
Ni1 C31 C32 C33 -68.5(10)
C30 C31 C32 C37 -168.7(9)
Ni1 C31 C32 C37 112.2(8)
C37 C32 C33 C34 -1.3(14)
C31 C32 C33 C34 179.3(9)
C32 C33 C34 C35 0.5(16)
C33 C34 C35 C36 -0.8(16)
C34 C35 C36 C37 2.1(15)
C35 C36 C37 C32 -3.1(14)
C33 C32 C37 C36 2.7(13)
C31 C32 C37 C36 -178.0(8)
C30 Ni1 C40 C41 20(3)
C31 Ni1 C40 C41 -15.9(8)
Ga1 Ni1 C40 C41 174.9(5)
Ni1 C40 C41 C42 -102.5(8)
C30 Ni1 C41 C40 -175.8(6)
C31 Ni1 C41 C40 168.2(6)
Ga1 Ni1 C41 C40 -6.9(7)
C30 Ni1 C41 C42 -56.5(8)
C31 Ni1 C41 C42 -72.5(7)
C40 Ni1 C41 C42 119.3(9)
Ga1 Ni1 C41 C42 112.4(6)
C40 C41 C42 C47 18.0(14)
Ni1 C41 C42 C47 -60.5(10)
C40 C41 C42 C43 -163.7(8)
Ni1 C41 C42 C43 117.8(8)
C47 C42 C43 C44 0.6(13)
C41 C42 C43 C44 -177.8(8)
C42 C43 C44 C45 0.9(14)
C43 C44 C45 C46 -1.4(14)
C44 C45 C46 C47 0.4(14)
C45 C46 C47 C42 1.2(14)
C43 C42 C47 C46 -1.7(13)
C41 C42 C47 C46 176.7(8)
C106 N21 C101 C102 -170.2(8)
Ga2 N21 C101 C102 10.0(12)
C106 N21 C101 C104 9.4(12)
Ga2 N21 C101 C104 -170.3(6)
N21 C101 C102 C103 -4.2(14)
C104 C101 C102 C103 176.2(8)
C118 N22 C103 C102 -174.0(8)
Ga2 N22 C103 C102 4.9(13)
C118 N22 C103 C105 8.6(12)
Ga2 N22 C103 C105 -172.5(6)
C101 C102 C103 N22 -3.7(14)
C101 C102 C103 C105 173.9(8)
C101 N21 C106 C107 85.4(10)
Ga2 N21 C106 C107 -94.8(8)
C101 N21 C106 C111 -96.9(10)
Ga2 N21 C106 C111 82.8(9)
C111 C106 C107 C108 2.0(13)
N21 C106 C107 C108 179.5(8)
C111 C106 C107 C112 -177.0(9)
N21 C106 C107 C112 0.6(13)
C106 C107 C108 C109 0.6(14)
C112 C107 C108 C109 179.5(9)
C107 C108 C109 C110 -1.4(15)
C108 C109 C110 C111 -0.4(15)
C109 C110 C111 C106 2.8(14)
C109 C110 C111 C115 179.8(9)
C107 C106 C111 C110 -3.7(14)
N21 C106 C111 C110 178.8(8)
C107 C106 C111 C115 179.4(8)
N21 C106 C111 C115 1.9(13)
C106 C107 C112 C113 126.3(9)
C108 C107 C112 C113 -52.6(12)
C106 C107 C112 C114 -111.6(9)
C108 C107 C112 C114 69.5(11)
C110 C111 C115 C116 69.1(11)
C106 C111 C115 C116 -114.1(10)
C110 C111 C115 C117 -55.2(12)
C106 C111 C115 C117 121.6(10)
C103 N22 C118 C119 -87.5(10)
Ga2 N22 C118 C119 93.5(9)
C103 N22 C118 C123 96.6(10)
Ga2 N22 C118 C123 -82.5(9)
C123 C118 C119 C120 -2.5(14)
N22 C118 C119 C120 -178.1(8)
C123 C118 C119 C124 176.1(9)
N22 C118 C119 C124 0.5(13)
C118 C119 C120 C121 1.5(13)
C124 C119 C120 C121 -177.3(9)
C119 C120 C121 C122 -1.1(14)
C120 C121 C122 C123 1.6(15)
C121 C122 C123 C118 -2.4(14)
C121 C122 C123 C127 -179.5(9)
C119 C118 C123 C122 2.9(14)
N22 C118 C123 C122 178.6(8)
C119 C118 C123 C127 179.9(9)
N22 C118 C123 C127 -4.3(13)
C120 C119 C124 C126 84.0(10)
C118 C119 C124 C126 -94.6(11)
C120 C119 C124 C125 -42.4(12)
C118 C119 C124 C125 139.0(10)
C122 C123 C127 C128 100.9(10)
C118 C123 C127 C128 -76.0(11)
C122 C123 C127 C129 -25.2(12)
C118 C123 C127 C129 158.0(8)
C140 Ni2 C130 C131 -6(3)
C141 Ni2 C130 C131 17.6(8)
Ga2 Ni2 C130 C131 -174.1(5)
Ni2 C130 C131 C132 102.9(8)
C140 Ni2 C131 C130 179.0(6)
C141 Ni2 C131 C130 -167.0(6)
Ga2 Ni2 C131 C130 8.1(7)
C140 Ni2 C131 C132 59.1(8)
C130 Ni2 C131 C132 -119.8(9)
C141 Ni2 C131 C132 73.1(7)
Ga2 Ni2 C131 C132 -111.8(6)
C130 C131 C132 C133 -18.9(13)
Ni2 C131 C132 C133 59.6(10)
C130 C131 C132 C137 163.1(8)
Ni2 C131 C132 C137 -118.4(8)
C137 C132 C133 C134 -0.5(13)
C131 C132 C133 C134 -178.4(8)
C132 C133 C134 C135 0.6(14)
C133 C134 C135 C136 -0.8(14)
C134 C135 C136 C137 1.0(13)
C133 C132 C137 C136 0.6(12)
C131 C132 C137 C136 178.6(7)
C135 C136 C137 C132 -0.9(12)
C130 Ni2 C140 C141 27(3)
C131 Ni2 C140 C141 21.6(8)
Ga2 Ni2 C140 C141 -165.1(5)
Ni2 C140 C141 C142 102.6(9)
C130 Ni2 C141 C140 -175.5(6)
C131 Ni2 C141 C140 -164.0(6)
Ga2 Ni2 C141 C140 21.0(7)
C140 Ni2 C141 C142 -120.6(9)
C130 Ni2 C141 C142 63.9(8)
C131 Ni2 C141 C142 75.4(7)
Ga2 Ni2 C141 C142 -99.6(7)
C140 C141 C142 C143 159.6(9)
Ni2 C141 C142 C143 -121.9(9)
C140 C141 C142 C147 -21.9(13)
Ni2 C141 C142 C147 56.6(9)
C147 C142 C143 C144 -1.1(13)
C141 C142 C143 C144 177.5(8)
C142 C143 C144 C145 1.4(15)
C143 C144 C145 C146 -1.1(15)
C144 C145 C146 C147 0.5(16)
C145 C146 C147 C142 -0.2(14)
C143 C142 C147 C146 0.5(13)
C141 C142 C147 C146 -178.1(8)
